data_4322905
loop_
_publ_author_name
'Heidi B\"orzel'
'Peter Comba'
'Hans Pritzkow'
'Achim F. Sickm\"uller'

_publ_contact_author
;
        Hans Pritzkow
        Anorganisch-Chemisches Institut
        Universitaet Heidelberg
        Im Neuenheimer Feld 270
        D-69120 Heidelberg
        Bundesrepublik Deutschland
;
_publ_contact_author_email hans@wasi0.aci.uni-heidelberg.de
_publ_contact_author_fax '049 6221 54-5609'
_publ_contact_author_phone '049 6221 54-8450'
_publ_section_title
;
 Preparation, Structure, and Electronic Properties of a Low-Spin Iron(II)
 Hexaamine Compound
;
_journal_name_full 'Inorganic Chemistry'
_journal_page_first 3853
_journal_page_last 3857
_journal_paper_doi 10.1021/ic971552u
_journal_volume 37
_journal_year 1998
_chemical_formula_sum 'C12 H32 F12 Fe N6 O P2'
_chemical_formula_weight 622.23
_chemical_name_systematic
;
 Exo-6,13-diamino-6,13-dimethyl-1,4,8,11-tetraazatetradecane
 iron bis(hexafluorophosphate)
;
_space_group_IT_number 14
_symmetry_cell_setting monoclinic
_symmetry_space_group_name_Hall '-P 2ybc'
_symmetry_space_group_name_H-M 'P 1 21/c 1'
_atom_sites_solution_hydrogens difmap
_atom_sites_solution_primary direct
_atom_sites_solution_secondary difmap
_audit_creation_method SHELXL
_cell_angle_alpha 90.00
_cell_angle_beta 98.92(7)
_cell_angle_gamma 90.00
_cell_formula_units_Z 4
_cell_length_a 9.547(8)
_cell_length_b 14.631(13)
_cell_length_c 16.909(15)
_cell_measurement_reflns_used 24
_cell_measurement_temperature 203(2)
_cell_measurement_theta_max 15.9
_cell_measurement_theta_min 15.2
_cell_volume 2333(4)
_computing_cell_refinement 'DIF4 (Siemens-Stoe)'
_computing_data_collection 'DIF4 (Siemens-Stoe)'
_computing_data_reduction 'REDU4 (Siemens-Stoe)'
_computing_molecular_graphics 'ORTEP (C.K.Johnson, 1965)'
_computing_publication_material 'SHELXL-93 (Sheldrick, 1993)'
_computing_structure_refinement 'SHELXL-93 (Sheldrick, 1993)'
_computing_structure_solution 'SHELXS-86 (Sheldrick, 1990)'
_diffrn_ambient_temperature 203(2)
_diffrn_measurement_device 'Siemens-Stoe AED2'
_diffrn_measurement_method omega-scan
_diffrn_radiation_monochromator graphite
_diffrn_radiation_source 'fine-focus sealed tube'
_diffrn_radiation_type MoK\a
_diffrn_radiation_wavelength 0.71070
_diffrn_reflns_av_R_equivalents 0.0000
_diffrn_reflns_av_sigmaI/netI 0.0361
_diffrn_reflns_limit_h_max 12
_diffrn_reflns_limit_h_min -12
_diffrn_reflns_limit_k_max 19
_diffrn_reflns_limit_k_min 0
_diffrn_reflns_limit_l_max 22
_diffrn_reflns_limit_l_min 0
_diffrn_reflns_number 5634
_diffrn_reflns_theta_max 28.01
_diffrn_reflns_theta_min 1.85
_diffrn_standards_decay_% 2
_diffrn_standards_interval_time 90
_diffrn_standards_number 3
_exptl_absorpt_coefficient_mu 0.898
_exptl_absorpt_correction_T_max 1.000
_exptl_absorpt_correction_T_min 0.833
_exptl_absorpt_correction_type empirical
_exptl_crystal_colour blue
_exptl_crystal_density_diffrn 1.771
_exptl_crystal_density_method none
_exptl_crystal_description plate
_exptl_crystal_F_000 1272
_exptl_crystal_size_max 0.8
_exptl_crystal_size_mid 0.35
_exptl_crystal_size_min 0.10
_refine_diff_density_max 0.919
_refine_diff_density_min -0.375
_refine_diff_density_rms 0.068
_refine_ls_extinction_method none
_refine_ls_goodness_of_fit_all 1.031
_refine_ls_goodness_of_fit_obs 1.071
_refine_ls_hydrogen_treatment refall
_refine_ls_matrix_type full
_refine_ls_number_parameters 435
_refine_ls_number_reflns 5634
_refine_ls_number_restraints 0
_refine_ls_restrained_S_all 1.031
_refine_ls_restrained_S_obs 1.071
_refine_ls_R_factor_all 0.0668
_refine_ls_R_factor_obs 0.0413
_refine_ls_shift/esd_max -0.004
_refine_ls_shift/esd_mean 0.000
_refine_ls_structure_factor_coef Fsqd
_refine_ls_weighting_details 'w=1/[\s^2^(Fo^2^)+(0.0486P)^2^+1.5348P] where P=(Fo^2^+2Fc^2^)/3'
_refine_ls_weighting_scheme calc
_refine_ls_wR_factor_all 0.1075
_refine_ls_wR_factor_obs 0.0961
_reflns_number_observed 4270
_reflns_number_total 5634
_reflns_observed_criterion >2sigma(I)
_cod_data_source_file ic971552u_1.cif
_cod_data_source_block comba9
_cod_depositor_comments
;
The following automatic conversions were performed:

'_refine_ls_weighting_scheme' value 'calc
w=1/[\s^2^(Fo^2^)+(0.0486P)^2^+1.5348P] where P=(Fo^2^+2Fc^2^)/3' was
changed to 'calc'. New tag '_refine_ls_weighting_details' was
created. The value of the new tag was set to
'w=1/[\s^2^(Fo^2^)+(0.0486P)^2^+1.5348P] where P=(Fo^2^+2Fc^2^)/3'.

Automatic conversion script
Id: cif_fix_values 3143 2015-03-26 13:38:13Z robertas 
;
_cod_original_cell_volume 2333.3(35)
_cod_database_code 4322905

loop_
_symmetry_equiv_pos_as_xyz
'x, y, z'
'x, -y+1/2, z+1/2'
'-x, -y, -z'
'-x, y-1/2, -z-1/2'

loop_
_atom_site_aniso_label
_atom_site_aniso_U_11
_atom_site_aniso_U_22
_atom_site_aniso_U_33
_atom_site_aniso_U_23
_atom_site_aniso_U_13
_atom_site_aniso_U_12
Fe1 0.0234(2) 0.0297(2) 0.0226(2) -0.00235(14) 0.00355(12) 0.00098(14)
N1 0.0328(12) 0.0385(13) 0.0296(11) -0.0071(10) 0.0058(9) -0.0028(10)
N2 0.0304(11) 0.0386(13) 0.0263(11) -0.0027(9) 0.0063(9) 0.0038(10)
N3 0.0264(11) 0.0379(13) 0.0239(10) -0.0006(9) 0.0020(8) -0.0016(9)
N4 0.0286(11) 0.0375(13) 0.0244(10) -0.0020(9) 0.0049(9) 0.0031(9)
N5 0.0301(12) 0.0323(12) 0.0269(11) -0.0020(9) 0.0046(10) 0.0016(9)
N6 0.0280(11) 0.0385(13) 0.0238(10) -0.0025(9) 0.0027(9) 0.0008(10)
C1 0.044(2) 0.033(2) 0.0388(15) -0.0058(12) 0.0093(13) -0.0070(13)
C2 0.041(2) 0.0289(14) 0.0379(14) 0.0005(11) 0.0093(12) 0.0033(12)
C3 0.045(2) 0.034(2) 0.044(2) -0.0004(13) 0.0124(13) 0.0089(13)
C4 0.0257(13) 0.051(2) 0.0295(13) -0.0013(12) 0.0030(10) 0.0039(12)
C5 0.0233(12) 0.052(2) 0.0312(13) -0.0014(12) 0.0037(10) -0.0018(12)
C6 0.0367(15) 0.0325(15) 0.0341(14) -0.0011(11) 0.0030(11) -0.0043(12)
C7 0.0322(13) 0.0357(14) 0.0265(12) 0.0019(10) 0.0031(10) 0.0032(11)
C8 0.0329(14) 0.038(2) 0.0345(14) 0.0020(12) 0.0045(11) 0.0078(12)
C9 0.0254(13) 0.047(2) 0.0393(15) 0.0015(13) 0.0098(11) 0.0015(12)
C10 0.0259(13) 0.050(2) 0.0386(15) -0.0026(13) -0.0001(11) -0.0053(13)
C11 0.062(2) 0.036(2) 0.051(2) 0.0084(15) 0.018(2) 0.007(2)
C12 0.049(2) 0.041(2) 0.0340(15) 0.0084(13) 0.0061(13) 0.0022(14)
P1 0.0298(3) 0.0441(4) 0.0278(3) 0.0002(3) 0.0027(3) -0.0013(3)
F1 0.0749(14) 0.0493(11) 0.0439(10) -0.0065(9) 0.0153(10) 0.0122(10)
F2 0.0660(14) 0.0721(15) 0.0541(12) 0.0202(11) -0.0187(10) 0.0000(11)
F3 0.0477(12) 0.0671(14) 0.086(2) 0.0168(12) 0.0213(11) -0.0101(10)
F4 0.090(2) 0.0643(14) 0.0403(10) -0.0181(10) 0.0085(10) 0.0006(12)
F5 0.0559(12) 0.0623(13) 0.0418(10) -0.0032(9) -0.0128(9) 0.0161(10)
F6 0.0510(12) 0.083(2) 0.0730(14) -0.0075(12) 0.0297(11) -0.0230(11)
P2 0.0378(4) 0.0350(4) 0.0267(3) 0.0024(3) 0.0060(3) 0.0007(3)
F7 0.0695(14) 0.0452(12) 0.0797(15) 0.0220(11) 0.0132(11) 0.0019(10)
F8 0.0577(12) 0.0781(15) 0.0374(10) 0.0026(10) -0.0077(9) -0.0141(11)
F9 0.087(2) 0.0399(12) 0.082(2) 0.0154(11) 0.0004(13) -0.0055(11)
F10 0.0496(11) 0.087(2) 0.0336(9) -0.0095(10) 0.0001(8) -0.0033(11)
F11 0.0454(11) 0.099(2) 0.0511(12) -0.0092(11) 0.0180(9) 0.0118(11)
F12 0.0558(12) 0.086(2) 0.0462(11) -0.0093(10) 0.0250(9) -0.0035(11)
O1 0.052(2) 0.070(2) 0.081(2) 0.005(2) 0.0211(15) 0.003(2)

loop_
_atom_site_label
_atom_site_type_symbol
_atom_site_fract_x
_atom_site_fract_y
_atom_site_fract_z
_atom_site_U_iso_or_equiv
_atom_site_thermal_displace_type
_atom_site_occupancy
_atom_site_calc_flag
_atom_site_refinement_flags
_atom_site_disorder_group
Fe1 Fe 0.77698(4) 0.23179(3) 0.08646(2) 0.02525(10) Uani 1 d . .
N1 N 0.6330(2) 0.1358(2) 0.04639(14) 0.0335(5) Uani 1 d . .
N2 N 0.9413(2) 0.1506(2) 0.07469(14) 0.0316(5) Uani 1 d . .
N3 N 0.9184(2) 0.3308(2) 0.12234(13) 0.0296(5) Uani 1 d . .
N4 N 0.6115(2) 0.3109(2) 0.10212(13) 0.0301(5) Uani 1 d . .
N5 N 0.7910(3) 0.1613(2) 0.19072(13) 0.0297(5) Uani 1 d . .
N6 N 0.7676(3) 0.3018(2) -0.01793(13) 0.0302(5) Uani 1 d . .
C1 C 0.6480(3) 0.0590(2) 0.1047(2) 0.0385(6) Uani 1 d . .
C2 C 0.7913(3) 0.0660(2) 0.1591(2) 0.0355(6) Uani 1 d . .
C3 C 0.9155(4) 0.0601(2) 0.1105(2) 0.0402(7) Uani 1 d . .
C4 C 1.0724(3) 0.1970(2) 0.1164(2) 0.0356(6) Uani 1 d . .
C5 C 1.0583(3) 0.2984(2) 0.1037(2) 0.0355(6) Uani 1 d . .
C6 C 0.8675(3) 0.4158(2) 0.0788(2) 0.0347(6) Uani 1 d . .
C7 C 0.7431(3) 0.3958(2) 0.0112(2) 0.0317(6) Uani 1 d . .
C8 C 0.6030(3) 0.3879(2) 0.0439(2) 0.0353(6) Uani 1 d . .
C9 C 0.4829(3) 0.2520(2) 0.0956(2) 0.0368(6) Uani 1 d . .
C10 C 0.4905(3) 0.1798(2) 0.0321(2) 0.0388(6) Uani 1 d . .
C11 C 0.8054(5) -0.0064(2) 0.2242(2) 0.0488(8) Uani 1 d . .
C12 C 0.7344(4) 0.4686(2) -0.0542(2) 0.0413(7) Uani 1 d . .
P1 P 0.15526(8) 0.21382(5) 0.36953(4) 0.0341(2) Uani 1 d . .
F1 F 0.1759(2) 0.13230(14) 0.31010(11) 0.0554(5) Uani 1 d . .
F2 F 0.2582(2) 0.1641(2) 0.43941(12) 0.0670(6) Uani 1 d . .
F3 F 0.2868(2) 0.2667(2) 0.34366(14) 0.0659(6) Uani 1 d . .
F4 F 0.1333(3) 0.2947(2) 0.42954(11) 0.0650(6) Uani 1 d . .
F5 F 0.0511(2) 0.26423(14) 0.29990(11) 0.0555(5) Uani 1 d . .
F6 F 0.0237(2) 0.1606(2) 0.39591(14) 0.0670(6) Uani 1 d . .
P2 P 0.29987(8) -0.08248(5) 0.17978(4) 0.0331(2) Uani 1 d . .
F7 F 0.3000(2) 0.02162(14) 0.15380(14) 0.0646(6) Uani 1 d . .
F8 F 0.4140(2) -0.0583(2) 0.25719(11) 0.0593(5) Uani 1 d . .
F9 F 0.3016(3) -0.18602(14) 0.20806(14) 0.0712(7) Uani 1 d . .
F10 F 0.1877(2) -0.1059(2) 0.10266(10) 0.0574(5) Uani 1 d . .
F11 F 0.4271(2) -0.1026(2) 0.13142(12) 0.0642(6) Uani 1 d . .
F12 F 0.1745(2) -0.0627(2) 0.22916(12) 0.0608(6) Uani 1 d . .
O1 O 0.5130(3) 0.1454(3) 0.2884(2) 0.0662(8) Uani 1 d . .
H1N H 0.6491(31) 0.1148(21) 0.0025(19) 0.033(8) Uiso 1 d . .
H2N H 0.9461(34) 0.1450(23) 0.0256(20) 0.045(9) Uiso 1 d . .
H3N H 0.9304(33) 0.3416(22) 0.1724(20) 0.040(9) Uiso 1 d . .
H4N H 0.6223(33) 0.3351(22) 0.1460(19) 0.038(9) Uiso 1 d . .
H5N1 H 0.8613(34) 0.1690(21) 0.2222(18) 0.031(8) Uiso 1 d . .
H5N2 H 0.7222(38) 0.1643(24) 0.2194(21) 0.052(10) Uiso 1 d . .
H6N1 H 0.8394(37) 0.3021(23) -0.0413(19) 0.044(9) Uiso 1 d . .
H6N2 H 0.7040(37) 0.2887(23) -0.0531(21) 0.041(9) Uiso 1 d . .
H1A H 0.5738(33) 0.0625(21) 0.1348(18) 0.035(8) Uiso 1 d . .
H1B H 0.6386(31) -0.0002(22) 0.0762(18) 0.038(8) Uiso 1 d . .
H3A H 0.9970(33) 0.0362(21) 0.1466(18) 0.035(8) Uiso 1 d . .
H3B H 0.8935(35) 0.0115(24) 0.0729(20) 0.046(9) Uiso 1 d . .
H4A H 1.0818(30) 0.1826(20) 0.1714(18) 0.033(8) Uiso 1 d . .
H4B H 1.1563(33) 0.1765(22) 0.0963(18) 0.040(8) Uiso 1 d . .
H5A H 1.0598(31) 0.3152(21) 0.0491(18) 0.036(8) Uiso 1 d . .
H5B H 1.1362(33) 0.3301(21) 0.1366(18) 0.038(8) Uiso 1 d . .
H6A H 0.8415(32) 0.4613(21) 0.1168(18) 0.037(8) Uiso 1 d . .
H6B H 0.9421(32) 0.4426(20) 0.0553(18) 0.034(8) Uiso 1 d . .
H8A H 0.5275(34) 0.3749(21) 0.0002(19) 0.041(9) Uiso 1 d . .
H8B H 0.5783(35) 0.4463(24) 0.0658(20) 0.049(10) Uiso 1 d . .
H9A H 0.3984(32) 0.2870(20) 0.0830(17) 0.034(8) Uiso 1 d . .
H9B H 0.4799(31) 0.2217(20) 0.1480(18) 0.035(8) Uiso 1 d . .
H10A H 0.4157(38) 0.1339(24) 0.0317(21) 0.053(10) Uiso 1 d . .
H10B H 0.4795(36) 0.2055(23) -0.0216(21) 0.048(9) Uiso 1 d . .
H11A H 0.8933(44) 0.0006(27) 0.2613(24) 0.067(12) Uiso 1 d . .
H11B H 0.8020(37) -0.0671(26) 0.2005(21) 0.051(10) Uiso 1 d . .
H11C H 0.7342(37) -0.0042(24) 0.2527(20) 0.046(9) Uiso 1 d . .
H12A H 0.7264(35) 0.5290(24) -0.0307(20) 0.046(9) Uiso 1 d . .
H12B H 0.8182(37) 0.4638(22) -0.0780(20) 0.043(9) Uiso 1 d . .
H12C H 0.6530(34) 0.4542(21) -0.0964(19) 0.039(8) Uiso 1 d . .
H1O H 0.4857(51) 0.2010(35) 0.3039(29) 0.086(17) Uiso 1 d . .
H2O H 0.4536(62) 0.1126(40) 0.2831(36) 0.110(24) Uiso 1 d . .

loop_
_atom_type_symbol
_atom_type_description
_atom_type_scat_dispersion_real
_atom_type_scat_dispersion_imag
_atom_type_scat_source
C C 0.0033 0.0016 'International Tables Vol C Tables 4.2.6.8 and 6.1.1.4'
H H 0.0000 0.0000 'International Tables Vol C Tables 4.2.6.8 and 6.1.1.4'
N N 0.0061 0.0033 'International Tables Vol C Tables 4.2.6.8 and 6.1.1.4'
O O 0.0106 0.0060 'International Tables Vol C Tables 4.2.6.8 and 6.1.1.4'
F F 0.0171 0.0103 'International Tables Vol C Tables 4.2.6.8 and 6.1.1.4'
P P 0.1023 0.0942 'International Tables Vol C Tables 4.2.6.8 and 6.1.1.4'
Fe Fe 0.3463 0.8444 'International Tables Vol C Tables 4.2.6.8 and 6.1.1.4'

loop_
_geom_angle_atom_site_label_1
_geom_angle_atom_site_label_2
_geom_angle_atom_site_label_3
_geom_angle
_geom_angle_site_symmetry_1
_geom_angle_site_symmetry_3
_geom_angle_publ_flag
N2 Fe1 N1 93.30(12) . . ?
N2 Fe1 N3 87.56(12) . . ?
N1 Fe1 N3 177.60(9) . . ?
N2 Fe1 N4 177.89(9) . . ?
N1 Fe1 N4 86.36(12) . . ?
N3 Fe1 N4 92.86(12) . . ?
N2 Fe1 N5 80.66(11) . . ?
N1 Fe1 N5 83.52(12) . . ?
N3 Fe1 N5 98.82(11) . . ?
N4 Fe1 N5 97.23(11) . . ?
N2 Fe1 N6 98.19(11) . . ?
N1 Fe1 N6 97.11(12) . . ?
N3 Fe1 N6 80.55(11) . . ?
N4 Fe1 N6 83.92(11) . . ?
N5 Fe1 N6 178.72(10) . . ?
C1 N1 C10 115.2(2) . . ?
C1 N1 Fe1 108.3(2) . . ?
C10 N1 Fe1 108.2(2) . . ?
C1 N1 H1N 107.3(21) . . ?
C10 N1 H1N 107.6(21) . . ?
Fe1 N1 H1N 110.2(21) . . ?
C3 N2 C4 112.9(2) . . ?
C3 N2 Fe1 107.7(2) . . ?
C4 N2 Fe1 107.1(2) . . ?
C3 N2 H2N 110.5(23) . . ?
C4 N2 H2N 109.8(23) . . ?
Fe1 N2 H2N 108.6(23) . . ?
C6 N3 C5 113.2(2) . . ?
C6 N3 Fe1 107.5(2) . . ?
C5 N3 Fe1 106.8(2) . . ?
C6 N3 H3N 108.6(22) . . ?
C5 N3 H3N 106.4(21) . . ?
Fe1 N3 H3N 114.5(22) . . ?
C9 N4 C8 115.4(2) . . ?
C9 N4 Fe1 108.2(2) . . ?
C8 N4 Fe1 108.2(2) . . ?
C9 N4 H4N 107.7(23) . . ?
C8 N4 H4N 105.0(23) . . ?
Fe1 N4 H4N 112.4(22) . . ?
C2 N5 Fe1 99.6(2) . . ?
C2 N5 H5N1 108.8(22) . . ?
Fe1 N5 H5N1 116.3(22) . . ?
C2 N5 H5N2 106.8(24) . . ?
Fe1 N5 H5N2 120.1(23) . . ?
H5N1 N5 H5N2 104.4(30) . . ?
C7 N6 Fe1 99.5(2) . . ?
C7 N6 H6N1 109.3(23) . . ?
Fe1 N6 H6N1 118.7(22) . . ?
C7 N6 H6N2 109.0(24) . . ?
Fe1 N6 H6N2 116.6(24) . . ?
H6N1 N6 H6N2 103.4(31) . . ?
N1 C1 C2 109.5(2) . . ?
N1 C1 H1A 108.5(19) . . ?
C2 C1 H1A 110.6(19) . . ?
N1 C1 H1B 110.2(18) . . ?
C2 C1 H1B 110.9(18) . . ?
H1A C1 H1B 107.1(25) . . ?
N5 C2 C11 113.4(3) . . ?
N5 C2 C1 103.1(2) . . ?
C11 C2 C1 111.1(3) . . ?
N5 C2 C3 106.6(2) . . ?
C11 C2 C3 110.9(3) . . ?
C1 C2 C3 111.4(3) . . ?
N2 C3 C2 110.8(2) . . ?
N2 C3 H3A 113.9(18) . . ?
C2 C3 H3A 106.9(18) . . ?
N2 C3 H3B 115.0(20) . . ?
C2 C3 H3B 106.7(20) . . ?
H3A C3 H3B 102.8(26) . . ?
N2 C4 C5 109.3(2) . . ?
N2 C4 H4A 107.9(18) . . ?
C5 C4 H4A 110.7(18) . . ?
N2 C4 H4B 111.8(19) . . ?
C5 C4 H4B 108.5(19) . . ?
H4A C4 H4B 108.7(25) . . ?
N3 C5 C4 110.2(2) . . ?
N3 C5 H5A 105.6(18) . . ?
C4 C5 H5A 112.2(19) . . ?
N3 C5 H5B 110.8(18) . . ?
C4 C5 H5B 110.2(18) . . ?
H5A C5 H5B 107.7(25) . . ?
N3 C6 C7 111.2(2) . . ?
N3 C6 H6A 109.8(18) . . ?
C7 C6 H6A 111.6(18) . . ?
N3 C6 H6B 110.0(18) . . ?
C7 C6 H6B 108.0(18) . . ?
H6A C6 H6B 106.0(25) . . ?
N6 C7 C8 103.9(2) . . ?
N6 C7 C12 113.4(2) . . ?
C8 C7 C12 111.2(2) . . ?
N6 C7 C6 106.1(2) . . ?
C8 C7 C6 111.3(2) . . ?
C12 C7 C6 110.6(3) . . ?
N4 C8 C7 109.5(2) . . ?
N4 C8 H8A 108.3(19) . . ?
C7 C8 H8A 109.2(19) . . ?
N4 C8 H8B 113.7(20) . . ?
C7 C8 H8B 110.4(20) . . ?
H8A C8 H8B 105.5(26) . . ?
N4 C9 C10 109.0(2) . . ?
N4 C9 H9A 111.5(18) . . ?
C10 C9 H9A 110.3(18) . . ?
N4 C9 H9B 109.2(17) . . ?
C10 C9 H9B 109.4(18) . . ?
H9A C9 H9B 107.4(24) . . ?
N1 C10 C9 109.2(2) . . ?
N1 C10 H10A 110.5(21) . . ?
C9 C10 H10A 111.6(21) . . ?
N1 C10 H10B 106.4(20) . . ?
C9 C10 H10B 112.5(20) . . ?
H10A C10 H10B 106.6(27) . . ?
C2 C11 H11A 111.4(24) . . ?
C2 C11 H11B 110.2(21) . . ?
H11A C11 H11B 109.5(31) . . ?
C2 C11 H11C 112.0(23) . . ?
H11A C11 H11C 107.5(31) . . ?
H11B C11 H11C 106.0(30) . . ?
C7 C12 H12A 109.6(19) . . ?
C7 C12 H12B 107.4(20) . . ?
H12A C12 H12B 111.2(27) . . ?
C7 C12 H12C 108.7(18) . . ?
H12A C12 H12C 112.5(26) . . ?
H12B C12 H12C 107.2(26) . . ?
F2 P1 F1 90.19(14) . . ?
F2 P1 F3 90.20(14) . . ?
F1 P1 F3 90.59(14) . . ?
F2 P1 F4 89.65(14) . . ?
F1 P1 F4 179.32(12) . . ?
F3 P1 F4 90.07(14) . . ?
F2 P1 F5 179.50(13) . . ?
F1 P1 F5 90.26(12) . . ?
F3 P1 F5 90.02(13) . . ?
F4 P1 F5 89.90(13) . . ?
F2 P1 F6 89.53(14) . . ?
F1 P1 F6 89.49(13) . . ?
F3 P1 F6 179.72(13) . . ?
F4 P1 F6 89.85(14) . . ?
F5 P1 F6 90.25(14) . . ?
F7 P2 F9 178.52(13) . . ?
F7 P2 F12 90.23(13) . . ?
F9 P2 F12 89.35(14) . . ?
F7 P2 F10 90.55(13) . . ?
F9 P2 F10 90.87(13) . . ?
F12 P2 F10 90.21(13) . . ?
F7 P2 F11 90.10(13) . . ?
F9 P2 F11 90.30(14) . . ?
F12 P2 F11 179.19(12) . . ?
F10 P2 F11 90.53(13) . . ?
F7 P2 F8 89.14(13) . . ?
F9 P2 F8 89.44(13) . . ?
F12 P2 F8 90.19(13) . . ?
F10 P2 F8 179.50(12) . . ?
F11 P2 F8 89.08(13) . . ?
H1O O1 H2O 111.7(52) . . ?

loop_
_geom_bond_atom_site_label_1
_geom_bond_atom_site_label_2
_geom_bond_distance
_geom_bond_site_symmetry_2
_geom_bond_publ_flag
Fe1 N2 2.002(3) . ?
Fe1 N1 2.008(3) . ?
Fe1 N3 2.009(3) . ?
Fe1 N4 2.009(3) . ?
Fe1 N5 2.029(3) . ?
Fe1 N6 2.031(3) . ?
N1 C1 1.487(4) . ?
N1 C10 1.491(4) . ?
N1 H1N 0.84(3) . ?
N2 C3 1.492(4) . ?
N2 C4 1.500(4) . ?
N2 H2N 0.84(3) . ?
N3 C6 1.488(4) . ?
N3 C5 1.497(4) . ?
N3 H3N 0.85(3) . ?
N4 C9 1.490(4) . ?
N4 C8 1.490(4) . ?
N4 H4N 0.81(3) . ?
N5 C2 1.493(4) . ?
N5 H5N1 0.80(3) . ?
N5 H5N2 0.88(4) . ?
N6 C7 1.491(4) . ?
N6 H6N1 0.84(3) . ?
N6 H6N2 0.80(3) . ?
C1 C2 1.528(4) . ?
C1 H1A 0.94(3) . ?
C1 H1B 0.99(3) . ?
C2 C11 1.519(4) . ?
C2 C3 1.547(4) . ?
C3 H3A 0.98(3) . ?
C3 H3B 0.96(3) . ?
C4 C5 1.503(5) . ?
C4 H4A 0.94(3) . ?
C4 H4B 0.97(3) . ?
C5 H5A 0.96(3) . ?
C5 H5B 0.97(3) . ?
C6 C7 1.543(4) . ?
C6 H6A 0.98(3) . ?
C6 H6B 0.95(3) . ?
C7 C8 1.528(4) . ?
C7 C12 1.529(4) . ?
C8 H8A 0.97(3) . ?
C8 H8B 0.97(3) . ?
C9 C10 1.517(4) . ?
C9 H9A 0.95(3) . ?
C9 H9B 1.00(3) . ?
C10 H10A 0.98(4) . ?
C10 H10B 0.97(3) . ?
C11 H11A 0.97(4) . ?
C11 H11B 0.97(4) . ?
C11 H11C 0.89(4) . ?
C12 H12A 0.98(3) . ?
C12 H12B 0.95(4) . ?
C12 H12C 0.99(3) . ?
P1 F2 1.591(2) . ?
P1 F1 1.592(2) . ?
P1 F3 1.593(2) . ?
P1 F4 1.594(2) . ?
P1 F5 1.599(2) . ?
P1 F6 1.599(2) . ?
P2 F7 1.585(2) . ?
P2 F9 1.588(2) . ?
P2 F12 1.589(2) . ?
P2 F10 1.591(2) . ?
P2 F11 1.593(2) . ?
P2 F8 1.607(2) . ?
O1 H1O 0.91(5) . ?
O1 H2O 0.74(6) . ?
